data_4339313
loop_
_publ_author_name
'Matloka, Kornelia'
'Sah, Ajay K.'
'Peters, Matthew W.'
'Srinivasan, Priya'
'Gelis, Artem V.'
'Regalbuto, Monica'
'Scott, Michael J.'

_publ_section_title
;
 CMPO-functionalized C3-symmetric tripodal ligands in liquid/liquid
 extractions: efficient, selective recognition of Pu(IV) with low affinity
 for 3+ metal ions.
;
_journal_issue 25
_journal_name_full 'Inorganic chemistry'
_journal_page_first 10549
_journal_page_last 10563
_journal_paper_doi 10.1021/ic700800a
_journal_volume 46
_journal_year 2007
_chemical_formula_sum 'C105 H138 Cl9 N3 O9.5 P3'
_chemical_formula_weight 2006.14
_chemical_name_common 'Compound 16a3 CHCl3 0.5Et2O'
_chemical_name_systematic
; 
 ? 
;
_space_group_IT_number 2
_symmetry_cell_setting triclinic
_symmetry_space_group_name_Hall '-P 1'
_symmetry_space_group_name_H-M 'P -1'
_atom_sites_solution_hydrogens geom
_atom_sites_solution_primary direct
_atom_sites_solution_secondary difmap
_audit_creation_method SHELXL-97
_cell_angle_alpha 87.288(2)
_cell_angle_beta 66.965(2)
_cell_angle_gamma 71.870(2)
_cell_formula_units_Z 2
_cell_length_a 17.250(2)
_cell_length_b 18.070(2)
_cell_length_c 21.557(3)
_cell_measurement_temperature 173(2)
_cell_volume 5855.4(12)
_computing_cell_refinement 'Bruker AXS SMART'
_computing_data_collection 'Bruker AXS SMART'
_computing_data_reduction 'Bruker AXS SAINT'
_computing_molecular_graphics XP
_computing_publication_material 'Microsoft Word'
_computing_structure_refinement 'SHELXL-97 (Sheldrick, 1997)'
_computing_structure_solution 'SHELXS-97 (Sheldrick, 1990)'
_diffrn_ambient_temperature 173(2)
_diffrn_measured_fraction_theta_full 0.991
_diffrn_measured_fraction_theta_max 0.991
_diffrn_radiation_monochromator graphite
_diffrn_radiation_source 'fine-focus sealed tube'
_diffrn_radiation_type MoK\a
_diffrn_radiation_wavelength 0.71073
_diffrn_reflns_av_R_equivalents 0.0253
_diffrn_reflns_av_sigmaI/netI 0.0556
_diffrn_reflns_limit_h_max 20
_diffrn_reflns_limit_h_min -18
_diffrn_reflns_limit_k_max 21
_diffrn_reflns_limit_k_min -21
_diffrn_reflns_limit_l_max 25
_diffrn_reflns_limit_l_min -25
_diffrn_reflns_number 32269
_diffrn_reflns_theta_full 25.00
_diffrn_reflns_theta_max 25.00
_diffrn_reflns_theta_min 1.03
_exptl_absorpt_coefficient_mu 0.307
_exptl_absorpt_correction_T_max 1.00000
_exptl_absorpt_correction_T_min 0.843377
_exptl_absorpt_correction_type 'Corrected by SADABS'
_exptl_absorpt_process_details 'Corrected by SADABS'
_exptl_crystal_colour colorless
_exptl_crystal_density_diffrn 1.138
_exptl_crystal_density_meas ?
_exptl_crystal_density_method 'not measured'
_exptl_crystal_description block
_exptl_crystal_F_000 2126
_exptl_crystal_size_max 0.25
_exptl_crystal_size_mid 0.2
_exptl_crystal_size_min 0.2
_refine_diff_density_max 1.209
_refine_diff_density_min -1.135
_refine_diff_density_rms 0.086
_refine_ls_extinction_method none
_refine_ls_goodness_of_fit_ref 1.115
_refine_ls_hydrogen_treatment mixed
_refine_ls_matrix_type full
_refine_ls_number_parameters 1167
_refine_ls_number_reflns 20440
_refine_ls_number_restraints 0
_refine_ls_restrained_S_all 1.115
_refine_ls_R_factor_all 0.1138
_refine_ls_R_factor_gt 0.0826
_refine_ls_shift/su_max 0.014
_refine_ls_shift/su_mean 0.000
_refine_ls_structure_factor_coef Fsqd
_refine_ls_weighting_details 'calc w=1/[\s^2^(Fo^2^)+(0.1681P)^2^+0.0000P] where P=(Fo^2^+2Fc^2^)/3'
_refine_ls_weighting_scheme calc
_refine_ls_wR_factor_gt 0.2430
_refine_ls_wR_factor_ref 0.2673
_reflns_number_gt 13367
_reflns_number_total 20440
_reflns_threshold_expression >2sigma(I)
_cod_data_source_file ic700800a-file002.cif
_cod_data_source_block 16b
_cod_depositor_comments
;
The following automatic conversions were performed:

'_exptl_crystal_density_meas' value 'not measured' was changed to '?'
- the value is perceived as not measured.

Automatic conversion script
Id: cif_fix_values 3008 2015-01-20 13:52:24Z robertas 
;
_cod_original_cell_volume 5855.5(13)
_cod_original_sg_symbol_H-M P1bar
_cod_original_formula_sum 'C105 H138 Cl9 N3 O9.50 P3'
_cod_database_code 4339313

loop_
_symmetry_equiv_pos_as_xyz
'x, y, z'
'-x, -y, -z'

loop_
_atom_site_label
_atom_site_type_symbol
_atom_site_fract_x
_atom_site_fract_y
_atom_site_fract_z
_atom_site_U_iso_or_equiv
_atom_site_adp_type
_atom_site_occupancy
_atom_site_symmetry_multiplicity
_atom_site_calc_flag
_atom_site_refinement_flags
_atom_site_disorder_assembly
_atom_site_disorder_group
P1 P 1.25475(6) 0.40614(5) 0.11013(5) 0.0323(2) Uani 1 1 d . . .
P2 P 1.01115(6) 0.73642(6) -0.18337(5) 0.0360(2) Uani 1 1 d . . .
P3 P 0.74090(6) 0.36152(5) 0.06557(5) 0.0323(2) Uani 1 1 d . . .
O1 O 0.85742(15) 0.62595(14) 0.26689(12) 0.0360(6) Uani 1 1 d . . .
O2 O 0.86818(15) 0.79588(13) 0.13263(11) 0.0319(5) Uani 1 1 d . . .
O3 O 0.67854(16) 0.69327(13) 0.18776(12) 0.0354(6) Uani 1 1 d . . .
O4 O 1.11420(17) 0.54582(15) 0.24354(14) 0.0445(6) Uani 1 1 d . . .
O5 O 1.24327(17) 0.43611(15) 0.04812(13) 0.0404(6) Uani 1 1 d . . .
O6 O 0.87351(18) 0.87284(15) -0.04869(13) 0.0463(7) Uani 1 1 d . . .
O7 O 0.97949(19) 0.66739(17) -0.16851(14) 0.0515(7) Uani 1 1 d . . .
O8 O 0.60316(17) 0.49981(15) 0.20250(13) 0.0411(6) Uani 1 1 d . . .
O9 O 0.83363(16) 0.34632(15) 0.05868(13) 0.0417(6) Uani 1 1 d . . .
N1 N 1.04408(19) 0.54974(17) 0.17418(15) 0.0348(7) Uani 1 1 d . . .
N2 N 0.89724(19) 0.75603(17) -0.00540(14) 0.0333(7) Uani 1 1 d . . .
N3 N 0.7303(2) 0.52845(17) 0.15020(15) 0.0364(7) Uani 1 1 d . . .
C1 C 0.7432(2) 0.77164(19) 0.25593(17) 0.0295(7) Uani 1 1 d . . .
H1A H 0.7806 0.7307 0.2188 0.035 Uiso 1 1 calc R . .
C2 C 0.7235(2) 0.73084(19) 0.32172(16) 0.0292(7) Uani 1 1 d . . .
C3 C 0.7805(2) 0.6572(2) 0.32422(17) 0.0319(8) Uani 1 1 d . . .
C4 C 0.7579(2) 0.6143(2) 0.38152(19) 0.0376(8) Uani 1 1 d . . .
C5 C 0.8108(3) 0.5294(2) 0.3877(2) 0.0451(9) Uani 1 1 d . . .
C6 C 0.8653(8) 0.4815(3) 0.3210(3) 0.166(5) Uani 1 1 d . . .
H6A H 0.9101 0.4371 0.3260 0.249 Uiso 1 1 calc R . .
H6B H 0.8932 0.5127 0.2879 0.249 Uiso 1 1 calc R . .
H6C H 0.8275 0.4638 0.3066 0.249 Uiso 1 1 calc R . .
C7 C 0.7514(5) 0.4872(4) 0.4318(7) 0.213(7) Uani 1 1 d . . .
H7B H 0.7842 0.4327 0.4279 0.319 Uiso 1 1 calc R . .
H7C H 0.7032 0.4933 0.4181 0.319 Uiso 1 1 calc R . .
H7D H 0.7282 0.5082 0.4779 0.319 Uiso 1 1 calc R . .
C8 C 0.8753(8) 0.5304(5) 0.4165(7) 0.186(6) Uani 1 1 d . . .
C9 C 0.9346(15) 0.4625(10) 0.4272(14) 0.169(9) Uani 0.50 1 d P . .
C9' C 0.9018(9) 0.5670(8) 0.4368(8) 0.094(4) Uani 0.50 1 d P . .
C10 C 0.6814(3) 0.6534(2) 0.43710(19) 0.0431(9) Uani 1 1 d . . .
H10A H 0.6655 0.6270 0.4758 0.052 Uiso 1 1 calc R . .
C11 C 0.6276(3) 0.7284(2) 0.43878(18) 0.0406(9) Uani 1 1 d . . .
C12 C 0.5456(3) 0.7704(3) 0.5031(2) 0.0575(12) Uani 1 1 d . . .
C13 C 0.5676(7) 0.7490(5) 0.5651(3) 0.159(5) Uani 1 1 d . . .
H13A H 0.5177 0.7762 0.6050 0.238 Uiso 1 1 calc R . .
H13B H 0.6183 0.7638 0.5606 0.238 Uiso 1 1 calc R . .
H13C H 0.5807 0.6937 0.5685 0.238 Uiso 1 1 calc R . .
C14 C 0.5229(4) 0.8574(3) 0.5040(3) 0.090(2) Uani 1 1 d . . .
H14A H 0.4746 0.8810 0.5460 0.135 Uiso 1 1 calc R . .
H14B H 0.5057 0.8750 0.4671 0.135 Uiso 1 1 calc R . .
H14C H 0.5737 0.8719 0.4994 0.135 Uiso 1 1 calc R . .
C15 C 0.4714(6) 0.7424(6) 0.5106(5) 0.168(5) Uani 1 1 d . . .
H15A H 0.4896 0.6874 0.5180 0.201 Uiso 1 1 calc R . .
H15B H 0.4227 0.7687 0.5523 0.201 Uiso 1 1 calc R . .
C16 C 0.4350(5) 0.7483(6) 0.4614(5) 0.132(3) Uani 1 1 d . . .
H16A H 0.3922 0.7209 0.4743 0.197 Uiso 1 1 calc R . .
H16B H 0.4816 0.7257 0.4184 0.197 Uiso 1 1 calc R . .
H16C H 0.4065 0.8023 0.4581 0.197 Uiso 1 1 calc R . .
C17 C 0.6479(2) 0.7658(2) 0.37923(17) 0.0337(8) Uani 1 1 d . . .
H17A H 0.6102 0.8149 0.3779 0.040 Uiso 1 1 calc R . .
C18 C 0.7969(2) 0.82750(18) 0.25211(17) 0.0283(7) Uani 1 1 d . . .
C19 C 0.8613(2) 0.83490(19) 0.18976(17) 0.0295(7) Uani 1 1 d . . .
C20 C 0.9193(2) 0.8768(2) 0.18556(18) 0.0351(8) Uani 1 1 d . . .
C21 C 0.9973(2) 0.8841(2) 0.12111(19) 0.0408(9) Uani 1 1 d . . .
C22 C 1.0746(4) 0.8818(6) 0.1372(3) 0.139(4) Uani 1 1 d . . .
H22A H 1.0573 0.9243 0.1701 0.208 Uiso 1 1 calc R . .
H22B H 1.1224 0.8866 0.0968 0.208 Uiso 1 1 calc R . .
H22C H 1.0939 0.8331 0.1552 0.208 Uiso 1 1 calc R . .
C23 C 1.0333(4) 0.8195(5) 0.0654(3) 0.115(3) Uani 1 1 d . . .
H23A H 1.0873 0.8234 0.0309 0.173 Uiso 1 1 calc R . .
H23B H 0.9903 0.8244 0.0463 0.173 Uiso 1 1 calc R . .
H23C H 1.0450 0.7697 0.0838 0.173 Uiso 1 1 calc R . .
C24 C 0.9679(5) 0.9571(5) 0.0888(5) 0.223(8) Uani 1 1 d . . .
H24A H 1.0072 0.9561 0.0443 0.267 Uiso 1 1 calc R . .
C25 C 0.9038(5) 1.0188(4) 0.1070(4) 0.124(3) Uani 1 1 d . . .
H25A H 0.8881 1.0359 0.0694 0.186 Uiso 1 1 calc R . .
H25B H 0.9198 1.0583 0.1227 0.186 Uiso 1 1 calc R . .
H25C H 0.8540 1.0095 0.1429 0.186 Uiso 1 1 calc R . .
C26 C 0.9047(2) 0.9149(2) 0.24599(19) 0.0393(9) Uani 1 1 d . . .
H26A H 0.9419 0.9434 0.2445 0.047 Uiso 1 1 calc R . .
C27 C 0.8384(3) 0.9129(2) 0.3080(2) 0.0407(9) Uani 1 1 d . . .
C28 C 0.8212(3) 0.9601(3) 0.3718(2) 0.0526(11) Uani 1 1 d . . .
C29 C 0.8947(5) 0.9907(5) 0.3655(3) 0.122(3) Uani 1 1 d . . .
H29A H 0.9042 1.0234 0.3287 0.183 Uiso 1 1 calc R . .
H29B H 0.9481 0.9477 0.3571 0.183 Uiso 1 1 calc R . .
H29C H 0.8790 1.0206 0.4068 0.183 Uiso 1 1 calc R . .
C30 C 0.8143(5) 0.9066(4) 0.4314(3) 0.0893(18) Uani 1 1 d . . .
H30A H 0.8049 0.9362 0.4710 0.134 Uiso 1 1 calc R . .
H30B H 0.8684 0.8635 0.4192 0.134 Uiso 1 1 calc R . .
H30C H 0.7654 0.8871 0.4406 0.134 Uiso 1 1 calc R . .
C31 C 0.7322(4) 1.0241(3) 0.3919(3) 0.0772(16) Uani 1 1 d . . .
H31A H 0.7215 1.0547 0.4319 0.093 Uiso 1 1 calc R . .
H31B H 0.6857 1.0001 0.4037 0.093 Uiso 1 1 calc R . .
C32 C 0.7262(4) 1.0786(3) 0.3365(3) 0.0847(17) Uani 1 1 d . . .
H32A H 0.6700 1.1195 0.3533 0.127 Uiso 1 1 calc R . .
H32B H 0.7315 1.0496 0.2981 0.127 Uiso 1 1 calc R . .
H32C H 0.7733 1.1011 0.3233 0.127 Uiso 1 1 calc R . .
C33 C 0.7858(2) 0.8667(2) 0.30963(18) 0.0342(8) Uani 1 1 d . . .
H33A H 0.7422 0.8625 0.3508 0.041 Uiso 1 1 calc R . .
C34 C 0.6575(2) 0.81245(19) 0.24498(16) 0.0302(7) Uani 1 1 d . A .
C35 C 0.6293(2) 0.7714(2) 0.20866(17) 0.0322(8) Uani 1 1 d . . .
C36 C 0.5578(2) 0.8089(2) 0.19043(19) 0.0386(8) Uani 1 1 d . . .
C37 C 0.5283(3) 0.7712(2) 0.1438(2) 0.0447(9) Uani 1 1 d . . .
C38 C 0.4815(6) 0.8314(4) 0.1085(4) 0.105(3) Uani 1 1 d . . .
H38A H 0.4666 0.8058 0.0788 0.158 Uiso 1 1 calc R . .
H38B H 0.5198 0.8605 0.0828 0.158 Uiso 1 1 calc R . .
H38C H 0.4281 0.8664 0.1416 0.158 Uiso 1 1 calc R . .
C39 C 0.6054(4) 0.7152(5) 0.0880(3) 0.121(3) Uani 1 1 d . . .
H39A H 0.5874 0.7072 0.0526 0.182 Uiso 1 1 calc R . .
H39B H 0.6244 0.6662 0.1056 0.182 Uiso 1 1 calc R . .
H39C H 0.6536 0.7365 0.0702 0.182 Uiso 1 1 calc R . .
C40 C 0.4714(5) 0.7220(4) 0.1831(3) 0.091(2) Uani 1 1 d . . .
H40A H 0.4841 0.6710 0.1669 0.110 Uiso 1 1 calc R . .
C41 C 0.3967(6) 0.7554(8) 0.2465(4) 0.179(6) Uani 1 1 d . . .
H41A H 0.3663 0.7180 0.2647 0.268 Uiso 1 1 calc R . .
H41B H 0.3566 0.8016 0.2388 0.268 Uiso 1 1 calc R . .
H41C H 0.4180 0.7687 0.2781 0.268 Uiso 1 1 calc R . .
C42 C 0.5113(3) 0.8869(2) 0.2158(2) 0.0430(9) Uani 1 1 d . . .
H42A H 0.4629 0.9128 0.2052 0.052 Uiso 1 1 calc R . .
C43 C 0.5333(2) 0.9280(2) 0.25595(19) 0.0390(8) Uani 1 1 d . A .
C44 C 0.4761(3) 1.0114(2) 0.2852(2) 0.0495(10) Uani 1 1 d . . .
C45 C 0.4722(7) 1.0661(6) 0.2281(5) 0.058(2) Uiso 0.50 1 d P A 1
H45A H 0.5313 1.0653 0.1992 0.087 Uiso 0.50 1 calc PR A 1
H45B H 0.4367 1.1184 0.2476 0.087 Uiso 0.50 1 calc PR A 1
H45C H 0.4463 1.0483 0.2020 0.087 Uiso 0.50 1 calc PR A 1
C46 C 0.5089(6) 1.0485(5) 0.3275(4) 0.050(2) Uiso 0.50 1 d P A 1
H46A H 0.5689 1.0474 0.3009 0.076 Uiso 0.50 1 calc PR A 1
H46B H 0.5073 1.0199 0.3664 0.076 Uiso 0.50 1 calc PR A 1
H46C H 0.4715 1.1017 0.3419 0.076 Uiso 0.50 1 calc PR A 1
C47 C 0.3789(7) 1.0147(6) 0.3298(5) 0.061(2) Uiso 0.50 1 d P A 1
H47A H 0.3445 1.0685 0.3476 0.074 Uiso 0.50 1 calc PR A 1
H47B H 0.3540 0.9995 0.3012 0.074 Uiso 0.50 1 calc PR A 1
C48 C 0.3680(6) 0.9646(5) 0.3877(4) 0.123(3) Uiso 1 1 d . A 1
H48A H 0.3076 0.9645 0.4080 0.185 Uiso 1 1 calc R A 1
H48B H 0.3824 0.9849 0.4207 0.185 Uiso 1 1 calc R A 1
H48C H 0.4070 0.9122 0.3716 0.185 Uiso 1 1 calc R A 1
C45' C 0.4061(10) 1.0435(8) 0.2578(7) 0.098(4) Uiso 0.50 1 d P A 2
H45D H 0.4330 1.0557 0.2121 0.147 Uiso 0.50 1 calc PR A 2
H45E H 0.3629 1.0901 0.2850 0.147 Uiso 0.50 1 calc PR A 2
H45F H 0.3775 1.0054 0.2588 0.147 Uiso 0.50 1 calc PR A 2
C46' C 0.5352(10) 1.0610(9) 0.2713(8) 0.106(4) Uiso 0.50 1 d P A 2
H46D H 0.5780 1.0401 0.2909 0.158 Uiso 0.50 1 calc PR A 2
H46E H 0.5000 1.1134 0.2908 0.158 Uiso 0.50 1 calc PR A 2
H46F H 0.5655 1.0614 0.2233 0.158 Uiso 0.50 1 calc PR A 2
C47' C 0.4354(10) 1.0096(9) 0.3628(7) 0.100(4) Uiso 0.50 1 d P A 2
C49 C 0.6090(2) 0.8896(2) 0.26747(17) 0.0334(8) Uani 1 1 d . . .
H49A H 0.6278 0.9169 0.2913 0.040 Uiso 1 1 calc R A .
C50 C 0.9290(2) 0.6537(2) 0.26325(19) 0.0361(8) Uani 1 1 d . . .
H50A H 0.9531 0.6294 0.2958 0.043 Uiso 1 1 calc R . .
H50B H 0.9071 0.7098 0.2739 0.043 Uiso 1 1 calc R . .
C51 C 1.0003(2) 0.6334(2) 0.19298(19) 0.0380(8) Uani 1 1 d . . .
H51A H 0.9742 0.6556 0.1611 0.046 Uiso 1 1 calc R . .
H51B H 1.0448 0.6575 0.1890 0.046 Uiso 1 1 calc R . .
C52 C 1.0221(3) 0.5137(2) 0.1267(2) 0.0470(10) Uani 1 1 d . . .
H52A H 1.0462 0.4579 0.1248 0.071 Uiso 1 1 calc R . .
H52B H 1.0470 0.5309 0.0826 0.071 Uiso 1 1 calc R . .
H52C H 0.9587 0.5286 0.1416 0.071 Uiso 1 1 calc R . .
C53 C 1.1003(2) 0.5123(2) 0.20257(18) 0.0334(8) Uani 1 1 d . . .
C54 C 1.1499(2) 0.42494(19) 0.18275(18) 0.0334(8) Uani 1 1 d . . .
H54A H 1.1126 0.4010 0.1726 0.040 Uiso 1 1 calc R . .
H54B H 1.1610 0.4007 0.2209 0.040 Uiso 1 1 calc R . .
C55 C 1.3228(2) 0.4496(2) 0.13259(19) 0.0367(8) Uani 1 1 d . . .
C56 C 1.3169(3) 0.4570(3) 0.1977(2) 0.0499(10) Uani 1 1 d . . .
H56A H 1.2780 0.4374 0.2325 0.060 Uiso 1 1 calc R . .
C57 C 1.3685(3) 0.4935(3) 0.2115(3) 0.0608(13) Uani 1 1 d . . .
H57A H 1.3650 0.4977 0.2554 0.073 Uiso 1 1 calc R . .
C58 C 1.4245(3) 0.5233(3) 0.1612(3) 0.0632(14) Uani 1 1 d . . .
H58A H 1.4579 0.5488 0.1713 0.076 Uiso 1 1 calc R . .
C59 C 1.4323(3) 0.5163(3) 0.0964(3) 0.0618(13) Uani 1 1 d . . .
H59A H 1.4720 0.5356 0.0622 0.074 Uiso 1 1 calc R . .
C60 C 1.3806(2) 0.4800(2) 0.0814(2) 0.0489(10) Uani 1 1 d . . .
H60A H 1.3847 0.4760 0.0373 0.059 Uiso 1 1 calc R . .
C61 C 1.3057(2) 0.3018(2) 0.10385(18) 0.0375(8) Uani 1 1 d . . .
C62 C 1.3902(3) 0.2686(2) 0.1040(2) 0.0520(10) Uani 1 1 d . . .
H62A H 1.4209 0.3002 0.1095 0.062 Uiso 1 1 calc R . .
C63 C 1.4284(3) 0.1871(3) 0.0957(3) 0.0638(13) Uani 1 1 d . . .
H63A H 1.4850 0.1645 0.0952 0.077 Uiso 1 1 calc R . .
C64 C 1.3836(4) 0.1409(2) 0.0884(3) 0.0635(13) Uani 1 1 d . . .
H64A H 1.4098 0.0869 0.0828 0.076 Uiso 1 1 calc R . .
C65 C 1.2990(3) 0.1733(2) 0.0891(2) 0.0563(11) Uani 1 1 d . . .
H65A H 1.2683 0.1409 0.0850 0.068 Uiso 1 1 calc R . .
C66 C 1.2604(3) 0.2536(2) 0.0958(2) 0.0459(9) Uani 1 1 d . . .
H66A H 1.2044 0.2754 0.0950 0.055 Uiso 1 1 calc R . .
C67 C 0.8087(2) 0.8389(2) 0.10241(18) 0.0356(8) Uani 1 1 d . . .
H67A H 0.8271 0.8825 0.0811 0.043 Uiso 1 1 calc R . .
H67B H 0.7489 0.8594 0.1368 0.043 Uiso 1 1 calc R . .
C68 C 0.8103(2) 0.7852(2) 0.05057(18) 0.0374(8) Uani 1 1 d . . .
H68A H 0.7934 0.7411 0.0724 0.045 Uiso 1 1 calc R . .
H68B H 0.7666 0.8128 0.0327 0.045 Uiso 1 1 calc R . .
C69 C 0.9519(3) 0.6754(2) -0.0060(2) 0.0421(9) Uani 1 1 d . . .
H69A H 1.0073 0.6637 -0.0448 0.063 Uiso 1 1 calc R . .
H69B H 0.9211 0.6402 -0.0082 0.063 Uiso 1 1 calc R . .
H69C H 0.9632 0.6695 0.0344 0.063 Uiso 1 1 calc R . .
C70 C 0.9224(2) 0.8056(2) -0.05178(17) 0.0331(8) Uani 1 1 d . . .
C71 C 1.0135(2) 0.7782(2) -0.10919(17) 0.0329(8) Uani 1 1 d . . .
H71A H 1.0539 0.7394 -0.0939 0.039 Uiso 1 1 calc R . .
H71B H 1.0359 0.8221 -0.1215 0.039 Uiso 1 1 calc R . .
C72 C 0.9421(3) 0.8134(3) -0.21329(19) 0.0473(10) Uani 1 1 d . . .
C73 C 0.8880(4) 0.7949(4) -0.2388(3) 0.091(2) Uani 1 1 d . . .
H73A H 0.8871 0.7437 -0.2392 0.110 Uiso 1 1 calc R . .
C74 C 0.8355(5) 0.8507(6) -0.2635(4) 0.123(3) Uani 1 1 d . . .
H74A H 0.8019 0.8366 -0.2828 0.148 Uiso 1 1 calc R . .
C75 C 0.8323(5) 0.9280(6) -0.2600(4) 0.111(3) Uani 1 1 d . . .
H75A H 0.7950 0.9663 -0.2750 0.133 Uiso 1 1 calc R . .
C76 C 0.8839(4) 0.9469(4) -0.2345(3) 0.0921(19) Uani 1 1 d . . .
H76A H 0.8841 0.9982 -0.2336 0.111 Uiso 1 1 calc R . .
C77 C 0.9366(4) 0.8907(3) -0.2096(3) 0.0695(14) Uani 1 1 d . . .
H77A H 0.9693 0.9056 -0.1897 0.083 Uiso 1 1 calc R . .
C78 C 1.1242(3) 0.7151(2) -0.24543(18) 0.0386(8) Uani 1 1 d . . .
C79 C 1.1443(3) 0.7485(3) -0.3066(2) 0.0575(12) Uani 1 1 d . . .
H79A H 1.0996 0.7836 -0.3170 0.069 Uiso 1 1 calc R . .
C80 C 1.2335(4) 0.7285(3) -0.3527(3) 0.0736(15) Uani 1 1 d . . .
H80A H 1.2477 0.7515 -0.3934 0.088 Uiso 1 1 calc R . .
C81 C 1.2983(3) 0.6769(3) -0.3389(2) 0.0608(12) Uani 1 1 d . . .
H81A H 1.3566 0.6634 -0.3707 0.073 Uiso 1 1 calc R . .
C82 C 1.2797(3) 0.6436(3) -0.2781(2) 0.0501(10) Uani 1 1 d . . .
H82A H 1.3252 0.6088 -0.2683 0.060 Uiso 1 1 calc R . .
C83 C 1.1916(3) 0.6627(2) -0.2314(2) 0.0444(9) Uani 1 1 d . . .
H83A H 1.1783 0.6399 -0.1905 0.053 Uiso 1 1 calc R . .
C84 C 0.6510(3) 0.6402(2) 0.23740(18) 0.0368(8) Uani 1 1 d . . .
H84A H 0.5939 0.6374 0.2416 0.044 Uiso 1 1 calc R . .
H84B H 0.6449 0.6586 0.2812 0.044 Uiso 1 1 calc R . .
C85 C 0.7195(3) 0.5616(2) 0.21505(19) 0.0390(8) Uani 1 1 d . . .
H85A H 0.7760 0.5656 0.2111 0.047 Uiso 1 1 calc R . .
H85B H 0.7031 0.5263 0.2494 0.047 Uiso 1 1 calc R . .
C86 C 0.8070(3) 0.5320(2) 0.0896(2) 0.0450(9) Uani 1 1 d . . .
H86A H 0.7955 0.5273 0.0501 0.067 Uiso 1 1 calc R . .
H86B H 0.8587 0.4899 0.0872 0.067 Uiso 1 1 calc R . .
H86C H 0.8169 0.5810 0.0919 0.067 Uiso 1 1 calc R . .
C87 C 0.6676(2) 0.49874(19) 0.15019(18) 0.0329(8) Uani 1 1 d . . .
C88 C 0.6763(2) 0.46459(19) 0.08414(18) 0.0322(8) Uani 1 1 d . . .
H88A H 0.7043 0.4933 0.0477 0.039 Uiso 1 1 calc R . .
H88B H 0.6175 0.4713 0.0859 0.039 Uiso 1 1 calc R . .
C89 C 0.6821(3) 0.3094(2) 0.13127(19) 0.0407(9) Uani 1 1 d . . .
C90 C 0.7332(3) 0.2403(2) 0.1455(2) 0.0528(11) Uani 1 1 d . . .
H90A H 0.7945 0.2226 0.1220 0.063 Uiso 1 1 calc R . .
C91 C 0.6915(5) 0.1979(3) 0.1954(3) 0.0787(17) Uani 1 1 d . . .
H91A H 0.7256 0.1512 0.2046 0.094 Uiso 1 1 calc R . .
C92 C 0.6020(5) 0.2229(3) 0.2312(3) 0.096(2) Uani 1 1 d . . .
H92A H 0.5754 0.1950 0.2661 0.115 Uiso 1 1 calc R . .
C93 C 0.5509(4) 0.2908(3) 0.2148(3) 0.089(2) Uani 1 1 d . . .
H93A H 0.4893 0.3066 0.2369 0.107 Uiso 1 1 calc R . .
C94 C 0.5904(3) 0.3347(3) 0.1663(3) 0.0627(13) Uani 1 1 d . . .
H94A H 0.5559 0.3811 0.1569 0.075 Uiso 1 1 calc R . .
C95 C 0.7318(2) 0.3345(2) -0.01042(19) 0.0351(8) Uani 1 1 d . . .
C96 C 0.7751(2) 0.3635(2) -0.07065(19) 0.0376(8) Uani 1 1 d . . .
H96A H 0.8071 0.3965 -0.0708 0.045 Uiso 1 1 calc R . .
C97 C 0.7710(3) 0.3437(2) -0.1301(2) 0.0456(9) Uani 1 1 d . . .
H97A H 0.7995 0.3639 -0.1700 0.055 Uiso 1 1 calc R . .
C98 C 0.7245(3) 0.2939(3) -0.1303(2) 0.0541(11) Uani 1 1 d . . .
H98A H 0.7210 0.2808 -0.1701 0.065 Uiso 1 1 calc R . .
C99 C 0.6836(4) 0.2638(3) -0.0713(3) 0.0658(14) Uani 1 1 d . . .
H99A H 0.6541 0.2288 -0.0718 0.079 Uiso 1 1 calc R . .
C100 C 0.6856(3) 0.2845(3) -0.0116(2) 0.0521(11) Uani 1 1 d . . .
H10B H 0.6557 0.2649 0.0282 0.063 Uiso 1 1 calc R . .
C101 C 0.7053(3) 1.0125(3) 0.0088(3) 0.0659(13) Uani 1 1 d . . .
H10C H 0.7629 0.9711 -0.0076 0.079 Uiso 1 1 calc R . .
Cl1 Cl 0.62320(10) 0.97295(9) 0.06312(10) 0.0959(5) Uani 1 1 d . . .
Cl2 Cl 0.71102(12) 1.08701(9) 0.05464(10) 0.0937(5) Uani 1 1 d . . .
Cl3 Cl 0.68236(16) 1.04753(9) -0.05944(11) 0.1157(7) Uani 1 1 d . . .
Cl4 Cl 1.53406(15) 0.53594(16) 0.40105(12) 0.1459(10) Uani 1 1 d . . .
Cl5 Cl 1.45269(19) 0.43924(14) 0.36593(12) 0.1415(8) Uani 1 1 d . . .
Cl6 Cl 1.38095(19) 0.60364(15) 0.37237(17) 0.1744(13) Uani 1 1 d . . .
Cl7 Cl 1.20082(14) 0.67074(16) 0.32533(14) 0.1441(9) Uani 1 1 d . . .
Cl8 Cl 1.05263(18) 0.76420(14) 0.30147(15) 0.1459(9) Uani 1 1 d . . .
Cl9 Cl 1.0179(2) 0.6849(2) 0.41658(16) 0.1909(14) Uani 1 1 d . . .
C102 C 1.4738(4) 0.5260(4) 0.3542(3) 0.0789(16) Uani 1 1 d . . .
H20A H 1.5114 0.5251 0.3062 0.095 Uiso 1 1 calc R . .
C103 C 1.0972(5) 0.6751(5) 0.3391(4) 0.113(3) Uani 1 1 d . . .
H21A H 1.1002 0.6296 0.3142 0.135 Uiso 1 1 calc R . .

loop_
_atom_site_aniso_label
_atom_site_aniso_U_11
_atom_site_aniso_U_22
_atom_site_aniso_U_33
_atom_site_aniso_U_23
_atom_site_aniso_U_13
_atom_site_aniso_U_12
P1 0.0267(5) 0.0291(5) 0.0395(5) 0.0007(4) -0.0132(4) -0.0063(4)
P2 0.0346(5) 0.0387(5) 0.0355(5) 0.0023(4) -0.0095(4) -0.0185(4)
P3 0.0272(5) 0.0276(5) 0.0412(5) 0.0017(4) -0.0128(4) -0.0086(4)
O1 0.0260(13) 0.0352(13) 0.0434(14) -0.0070(11) -0.0091(11) -0.0096(11)
O2 0.0275(12) 0.0291(12) 0.0318(12) -0.0029(10) -0.0078(10) -0.0039(10)
O3 0.0421(14) 0.0273(12) 0.0379(13) -0.0017(10) -0.0129(12) -0.0156(11)
O4 0.0359(15) 0.0405(15) 0.0571(16) -0.0113(13) -0.0207(13) -0.0070(12)
O5 0.0391(14) 0.0392(14) 0.0446(14) 0.0043(12) -0.0182(12) -0.0127(12)
O6 0.0444(16) 0.0351(15) 0.0452(15) 0.0067(12) -0.0120(13) -0.0018(12)
O7 0.0515(17) 0.0520(17) 0.0525(16) 0.0003(13) -0.0089(14) -0.0334(15)
O8 0.0414(15) 0.0405(15) 0.0435(15) 0.0035(12) -0.0125(13) -0.0215(12)
O9 0.0311(14) 0.0407(14) 0.0536(16) 0.0019(12) -0.0191(12) -0.0084(11)
N1 0.0269(15) 0.0335(16) 0.0390(16) -0.0014(13) -0.0099(13) -0.0062(13)
N2 0.0277(15) 0.0327(16) 0.0335(15) 0.0015(12) -0.0069(13) -0.0080(13)
N3 0.0340(16) 0.0325(16) 0.0474(18) 0.0040(13) -0.0185(15) -0.0137(13)
C1 0.0263(17) 0.0277(17) 0.0301(17) -0.0036(14) -0.0046(14) -0.0104(14)
C2 0.0245(17) 0.0285(17) 0.0324(18) 0.0004(14) -0.0063(15) -0.0116(14)
C3 0.0243(17) 0.0305(18) 0.0366(19) -0.0031(15) -0.0070(15) -0.0088(14)
C4 0.034(2) 0.0324(19) 0.044(2) 0.0017(16) -0.0148(17) -0.0090(16)
C5 0.044(2) 0.040(2) 0.045(2) 0.0066(17) -0.0161(19) -0.0081(18)
C6 0.328(13) 0.030(3) 0.080(4) -0.015(3) -0.091(6) 0.039(5)
C7 0.090(5) 0.058(4) 0.342(15) 0.096(7) 0.041(7) -0.002(4)
C8 0.247(12) 0.087(5) 0.345(16) 0.034(7) -0.265(13) -0.023(7)
C9 0.174(18) 0.089(11) 0.29(3) 0.034(14) -0.17(2) -0.008(11)
C9' 0.097(9) 0.085(9) 0.132(11) 0.023(8) -0.071(9) -0.038(8)
C10 0.045(2) 0.043(2) 0.037(2) 0.0069(17) -0.0095(18) -0.0170(19)
C11 0.038(2) 0.038(2) 0.036(2) -0.0018(16) -0.0049(17) -0.0109(17)
C12 0.055(3) 0.051(3) 0.041(2) -0.0027(19) 0.008(2) -0.018(2)
C13 0.208(10) 0.113(6) 0.040(3) -0.009(3) -0.004(4) 0.046(6)
C14 0.090(4) 0.057(3) 0.062(3) -0.017(3) 0.023(3) -0.007(3)
C15 0.084(6) 0.181(9) 0.159(8) -0.099(7) 0.067(6) -0.070(6)
C16 0.060(4) 0.176(9) 0.146(7) -0.030(6) -0.028(5) -0.031(5)
C17 0.0286(18) 0.0309(18) 0.0343(18) -0.0043(15) -0.0042(15) -0.0095(15)
C18 0.0235(17) 0.0231(16) 0.0354(18) -0.0009(14) -0.0093(15) -0.0062(13)
C19 0.0242(17) 0.0268(17) 0.0338(18) 0.0002(14) -0.0097(15) -0.0052(14)
C20 0.0270(18) 0.0300(18) 0.043(2) 0.0007(15) -0.0090(16) -0.0079(15)
C21 0.0300(19) 0.036(2) 0.046(2) 0.0026(17) -0.0027(17) -0.0123(16)
C22 0.056(4) 0.315(12) 0.060(4) -0.017(5) 0.002(3) -0.106(6)
C23 0.065(4) 0.156(6) 0.088(4) -0.065(4) 0.047(3) -0.076(4)
C24 0.088(5) 0.138(7) 0.223(10) 0.138(8) 0.085(6) 0.048(5)
C25 0.091(5) 0.055(4) 0.177(7) 0.060(4) -0.021(5) -0.008(3)
C26 0.0302(19) 0.037(2) 0.048(2) -0.0039(17) -0.0086(17) -0.0154(16)
C27 0.036(2) 0.038(2) 0.047(2) -0.0055(17) -0.0140(18) -0.0128(17)
C28 0.050(3) 0.056(3) 0.049(2) -0.015(2) -0.011(2) -0.021(2)
C29 0.086(5) 0.193(8) 0.088(4) -0.072(5) -0.003(4) -0.074(5)
C30 0.113(5) 0.088(4) 0.069(4) -0.013(3) -0.042(4) -0.025(4)
C31 0.072(4) 0.076(4) 0.069(3) -0.023(3) -0.014(3) -0.019(3)
C32 0.093(4) 0.052(3) 0.076(4) -0.012(3) -0.011(3) -0.005(3)
C33 0.0284(18) 0.0343(19) 0.0330(18) -0.0018(15) -0.0034(15) -0.0114(15)
C34 0.0266(17) 0.0301(18) 0.0303(17) 0.0004(14) -0.0056(15) -0.0113(15)
C35 0.0334(19) 0.0299(18) 0.0337(18) 0.0033(14) -0.0100(16) -0.0148(15)
C36 0.037(2) 0.037(2) 0.045(2) 0.0048(17) -0.0151(18) -0.0193(17)
C37 0.045(2) 0.049(2) 0.051(2) 0.0071(19) -0.026(2) -0.0204(19)
C38 0.187(7) 0.073(4) 0.140(6) 0.037(4) -0.136(6) -0.065(4)
C39 0.084(4) 0.177(8) 0.095(5) -0.075(5) -0.056(4) 0.007(5)
C40 0.130(6) 0.108(5) 0.093(4) 0.030(4) -0.067(4) -0.088(5)
C41 0.165(8) 0.349(16) 0.079(5) -0.002(7) -0.003(5) -0.213(11)
C42 0.037(2) 0.044(2) 0.055(2) 0.0067(18) -0.0237(19) -0.0155(18)
C43 0.033(2) 0.035(2) 0.045(2) 0.0019(16) -0.0116(17) -0.0095(16)
C44 0.042(2) 0.037(2) 0.068(3) -0.003(2) -0.023(2) -0.0071(18)
C49 0.0298(18) 0.0344(19) 0.0366(19) 0.0006(15) -0.0098(16) -0.0152(16)
C50 0.0219(17) 0.0322(19) 0.051(2) -0.0039(16) -0.0126(16) -0.0067(15)
C51 0.0267(18) 0.0309(19) 0.050(2) 0.0055(16) -0.0121(17) -0.0048(15)
C52 0.043(2) 0.045(2) 0.055(2) -0.0018(19) -0.026(2) -0.0077(19)
C53 0.0233(17) 0.0353(19) 0.0385(19) 0.0015(16) -0.0091(16) -0.0090(15)
C54 0.0288(18) 0.0259(17) 0.044(2) -0.0003(15) -0.0148(16) -0.0060(14)
C55 0.0202(17) 0.0337(19) 0.051(2) -0.0015(16) -0.0124(16) -0.0035(15)
C56 0.033(2) 0.055(3) 0.061(3) -0.005(2) -0.022(2) -0.0083(19)
C57 0.039(2) 0.067(3) 0.075(3) -0.020(3) -0.028(2) -0.006(2)
C58 0.031(2) 0.057(3) 0.105(4) -0.021(3) -0.032(3) -0.006(2)
C59 0.031(2) 0.054(3) 0.100(4) 0.006(3) -0.022(2) -0.018(2)
C60 0.0260(19) 0.048(2) 0.070(3) 0.002(2) -0.018(2) -0.0100(18)
C61 0.037(2) 0.0309(19) 0.038(2) -0.0002(15) -0.0138(17) -0.0039(16)
C62 0.043(2) 0.041(2) 0.070(3) -0.001(2) -0.028(2) -0.0033(19)
C63 0.055(3) 0.043(2) 0.089(4) -0.004(2) -0.039(3) 0.005(2)
C64 0.079(3) 0.027(2) 0.076(3) -0.002(2) -0.037(3) 0.001(2)
C65 0.064(3) 0.036(2) 0.070(3) -0.001(2) -0.030(3) -0.012(2)
C66 0.043(2) 0.036(2) 0.056(2) -0.0033(18) -0.022(2) -0.0054(18)
C67 0.0293(19) 0.039(2) 0.0343(19) 0.0034(15) -0.0096(16) -0.0089(16)
C68 0.0289(19) 0.042(2) 0.041(2) 0.0049(16) -0.0136(16) -0.0109(16)
C69 0.041(2) 0.0314(19) 0.047(2) 0.0070(17) -0.0132(18) -0.0091(17)
C70 0.0339(19) 0.0323(19) 0.0343(18) 0.0026(15) -0.0138(16) -0.0118(16)
C71 0.0306(19) 0.0328(18) 0.0343(18) 0.0076(15) -0.0103(16) -0.0132(15)
C72 0.041(2) 0.073(3) 0.033(2) 0.0105(19) -0.0157(18) -0.025(2)
C73 0.107(5) 0.131(5) 0.100(4) 0.056(4) -0.077(4) -0.082(4)
C74 0.121(6) 0.174(8) 0.154(7) 0.087(6) -0.112(6) -0.088(6)
C75 0.086(5) 0.148(7) 0.110(5) 0.052(5) -0.066(4) -0.024(5)
C76 0.101(5) 0.079(4) 0.100(4) 0.020(3) -0.063(4) -0.005(4)
C77 0.075(3) 0.056(3) 0.084(4) 0.009(3) -0.051(3) -0.006(3)
C78 0.039(2) 0.038(2) 0.037(2) -0.0001(16) -0.0076(17) -0.0192(17)
C79 0.047(3) 0.062(3) 0.045(2) 0.015(2) -0.003(2) -0.015(2)
C80 0.064(3) 0.076(4) 0.054(3) 0.025(3) -0.001(3) -0.019(3)
C81 0.043(3) 0.054(3) 0.064(3) 0.006(2) 0.002(2) -0.018(2)
C82 0.045(2) 0.049(2) 0.051(2) -0.0010(19) -0.010(2) -0.017(2)
C83 0.041(2) 0.049(2) 0.039(2) 0.0028(18) -0.0089(18) -0.0174(19)
C84 0.046(2) 0.0343(19) 0.0381(19) 0.0062(16) -0.0174(17) -0.0224(17)
C85 0.042(2) 0.037(2) 0.048(2) 0.0049(17) -0.0248(18) -0.0165(17)
C86 0.039(2) 0.045(2) 0.057(2) 0.0025(19) -0.017(2) -0.0230(18)
C87 0.0303(19) 0.0267(17) 0.044(2) 0.0039(15) -0.0160(17) -0.0099(15)
C88 0.0284(18) 0.0271(17) 0.047(2) 0.0046(15) -0.0180(16) -0.0130(14)
C89 0.049(2) 0.0300(19) 0.039(2) -0.0008(16) -0.0128(18) -0.0125(17)
C90 0.065(3) 0.033(2) 0.055(3) 0.0024(19) -0.020(2) -0.013(2)
C91 0.132(6) 0.038(3) 0.070(3) 0.019(2) -0.043(4) -0.030(3)
C92 0.132(6) 0.051(3) 0.062(3) 0.007(3) 0.018(4) -0.044(4)
C93 0.077(4) 0.052(3) 0.094(4) 0.000(3) 0.022(3) -0.031(3)
C94 0.052(3) 0.041(2) 0.075(3) 0.006(2) -0.002(2) -0.018(2)
C95 0.0297(18) 0.0274(18) 0.048(2) -0.0038(15) -0.0161(17) -0.0068(15)
C96 0.0273(18) 0.036(2) 0.044(2) -0.0059(16) -0.0081(16) -0.0093(16)
C97 0.035(2) 0.045(2) 0.051(2) -0.0030(18) -0.0144(19) -0.0080(18)
C98 0.057(3) 0.060(3) 0.056(3) -0.005(2) -0.030(2) -0.023(2)
C99 0.082(4) 0.068(3) 0.080(3) 0.011(3) -0.044(3) -0.052(3)
C100 0.058(3) 0.055(3) 0.060(3) 0.012(2) -0.027(2) -0.037(2)
C101 0.054(3) 0.047(3) 0.089(4) -0.008(2) -0.030(3) -0.002(2)
Cl1 0.0644(9) 0.0620(8) 0.1368(14) -0.0080(9) -0.0151(9) -0.0172(7)
Cl2 0.1022(12) 0.0674(9) 0.1269(13) -0.0062(9) -0.0583(11) -0.0286(8)
Cl3 0.177(2) 0.0639(9) 0.1378(15) 0.0188(10) -0.1094(16) -0.0211(11)
Cl4 0.1118(15) 0.168(2) 0.1394(17) -0.0469(16) -0.0799(15) 0.0270(15)
Cl5 0.174(2) 0.1157(16) 0.1393(18) 0.0385(14) -0.0507(17) -0.0714(16)
Cl6 0.160(2) 0.1208(17) 0.256(3) -0.0520(19) -0.154(2) 0.0403(16)
Cl7 0.0833(13) 0.166(2) 0.178(2) -0.0476(18) -0.0535(14) -0.0228(13)
Cl8 0.144(2) 0.1084(16) 0.174(2) -0.0346(15) -0.0627(18) -0.0195(14)
Cl9 0.155(2) 0.226(3) 0.146(2) -0.040(2) 0.0026(19) -0.074(2)
C102 0.076(4) 0.087(4) 0.056(3) 0.003(3) -0.016(3) -0.016(3)
C103 0.109(5) 0.132(6) 0.094(5) -0.046(4) -0.024(4) -0.049(5)

loop_
_atom_type_symbol
_atom_type_description
_atom_type_scat_dispersion_real
_atom_type_scat_dispersion_imag
_atom_type_scat_source
C C 0.0033 0.0016 'International Tables Vol C Tables 4.2.6.8 and 6.1.1.4'
H H 0.0000 0.0000 'International Tables Vol C Tables 4.2.6.8 and 6.1.1.4'
N N 0.0061 0.0033 'International Tables Vol C Tables 4.2.6.8 and 6.1.1.4'
O O 0.0106 0.0060 'International Tables Vol C Tables 4.2.6.8 and 6.1.1.4'
P P 0.1023 0.0942 'International Tables Vol C Tables 4.2.6.8 and 6.1.1.4'
Cl Cl 0.1484 0.1585 'International Tables Vol C Tables 4.2.6.8 and 6.1.1.4'

loop_
_geom_angle_atom_site_label_1
_geom_angle_atom_site_label_2
_geom_angle_atom_site_label_3
_geom_angle
O5 P1 C61 113.97(16)
O5 P1 C55 111.76(16)
C61 P1 C55 106.58(17)
O5 P1 C54 112.63(16)
C61 P1 C54 104.09(16)
C55 P1 C54 107.23(17)
O7 P2 C72 112.35(19)
O7 P2 C78 114.16(17)
C72 P2 C78 106.96(18)
O7 P2 C71 112.08(16)
C72 P2 C71 107.06(18)
C78 P2 C71 103.59(16)
O9 P3 C89 112.42(17)
O9 P3 C95 114.08(16)
C89 P3 C95 105.98(17)
O9 P3 C88 112.54(15)
C89 P3 C88 107.51(17)
C95 P3 C88 103.65(16)
C3 O1 C50 112.9(2)
C19 O2 C67 114.4(2)
C35 O3 C84 113.9(3)
C53 N1 C51 117.1(3)
C53 N1 C52 125.5(3)
C51 N1 C52 117.4(3)
C70 N2 C68 117.8(3)
C70 N2 C69 124.6(3)
C68 N2 C69 117.6(3)
C87 N3 C86 124.5(3)
C87 N3 C85 117.6(3)
C86 N3 C85 117.8(3)
C2 C1 C34 111.1(3)
C2 C1 C18 112.2(3)
C34 C1 C18 112.4(3)
C17 C2 C3 119.2(3)
C17 C2 C1 120.4(3)
C3 C2 C1 120.4(3)
O1 C3 C2 117.4(3)
O1 C3 C4 121.2(3)
C2 C3 C4 121.2(3)
C10 C4 C3 115.7(3)
C10 C4 C5 118.3(3)
C3 C4 C5 126.0(3)
C8 C5 C7 108.4(8)
C8 C5 C6 105.2(7)
C7 C5 C6 107.7(7)
C8 C5 C4 110.0(4)
C7 C5 C4 111.6(4)
C6 C5 C4 113.7(4)
C9' C8 C9 90.5(12)
C9' C8 C5 145.8(10)
C9 C8 C5 123.7(11)
C8 C9 C9' 37.8(6)
C8 C9' C9 51.7(9)
C11 C10 C4 124.7(3)
C10 C11 C17 117.5(3)
C10 C11 C12 122.4(3)
C17 C11 C12 120.0(3)
C15 C12 C14 113.6(6)
C15 C12 C13 107.1(8)
C14 C12 C13 105.2(5)
C15 C12 C11 109.6(4)
C14 C12 C11 112.0(4)
C13 C12 C11 109.0(5)
C16 C15 C12 123.8(9)
C2 C17 C11 121.1(3)
C33 C18 C19 119.3(3)
C33 C18 C1 120.9(3)
C19 C18 C1 119.7(3)
O2 C19 C18 117.2(3)
O2 C19 C20 121.5(3)
C18 C19 C20 121.3(3)
C26 C20 C19 116.3(3)
C26 C20 C21 117.4(3)
C19 C20 C21 126.4(3)
C22 C21 C24 111.7(7)
C22 C21 C23 105.2(5)
C24 C21 C23 103.9(7)
C22 C21 C20 110.5(4)
C24 C21 C20 110.4(4)
C23 C21 C20 114.9(3)
C25 C24 C21 135.6(7)
C27 C26 C20 124.2(3)
C26 C27 C33 116.9(3)
C26 C27 C28 122.2(3)
C33 C27 C28 120.9(3)
C29 C28 C31 112.7(5)
C29 C28 C27 113.8(4)
C31 C28 C27 108.6(4)
C29 C28 C30 104.3(5)
C31 C28 C30 107.2(4)
C27 C28 C30 109.9(4)
C28 C31 C32 113.6(5)
C18 C33 C27 121.8(3)
C49 C34 C35 118.6(3)
C49 C34 C1 121.8(3)
C35 C34 C1 119.5(3)
O3 C35 C36 121.1(3)
O3 C35 C34 117.4(3)
C36 C35 C34 121.4(3)
C42 C36 C35 116.3(3)
C42 C36 C37 118.4(3)
C35 C36 C37 125.3(3)
C39 C37 C38 105.3(5)
C39 C37 C40 104.6(5)
C38 C37 C40 111.3(4)
C39 C37 C36 112.7(4)
C38 C37 C36 111.9(4)
C40 C37 C36 110.7(3)
C41 C40 C37 119.3(6)
C43 C42 C36 123.8(4)
C49 C43 C42 117.0(3)
C49 C43 C44 122.3(3)
C42 C43 C44 120.8(3)
C46' C44 C45' 111.3(9)
C46' C44 C46 45.1(6)
C45' C44 C46 132.8(7)
C46' C44 C43 108.7(7)
C45' C44 C43 112.0(6)
C46 C44 C43 114.5(5)
C46' C44 C47' 106.0(8)
C45' C44 C47' 111.7(8)
C46 C44 C47' 61.3(7)
C43 C44 C47' 106.8(6)
C46' C44 C45 66.3(7)
C45' C44 C45 48.5(6)
C46 C44 C45 105.6(5)
C43 C44 C45 110.9(5)
C47' C44 C45 142.0(7)
C46' C44 C47 139.7(8)
C45' C44 C47 61.1(7)
C46 C44 C47 107.9(6)
C43 C44 C47 110.5(5)
C47' C44 C47 53.4(7)
C45 C44 C47 107.0(6)
C48 C47 C44 115.6(8)
C34 C49 C43 122.5(3)
O1 C50 C51 108.8(3)
N1 C51 C50 114.4(3)
O4 C53 N1 122.2(3)
O4 C53 C54 118.8(3)
N1 C53 C54 119.0(3)
C53 C54 P1 112.7(2)
C56 C55 C60 119.1(4)
C56 C55 P1 123.3(3)
C60 C55 P1 117.6(3)
C55 C56 C57 120.1(4)
C58 C57 C56 120.4(5)
C59 C58 C57 120.9(4)
C58 C59 C60 119.7(5)
C55 C60 C59 119.9(4)
C66 C61 C62 119.6(4)
C66 C61 P1 118.6(3)
C62 C61 P1 121.7(3)
C61 C62 C63 119.3(4)
C64 C63 C62 120.6(4)
C63 C64 C65 120.7(4)
C66 C65 C64 120.0(4)
C65 C66 C61 119.8(4)
O2 C67 C68 108.7(3)
N2 C68 C67 113.0(3)
O6 C70 N2 121.7(3)
O6 C70 C71 119.1(3)
N2 C70 C71 119.2(3)
C70 C71 P2 112.2(2)
C77 C72 C73 117.2(5)
C77 C72 P2 124.3(3)
C73 C72 P2 118.4(4)
C74 C73 C72 121.0(6)
C73 C74 C75 120.3(6)
C76 C75 C74 119.1(6)
C75 C76 C77 120.5(7)
C72 C77 C76 121.7(5)
C83 C78 C79 119.5(4)
C83 C78 P2 118.4(3)
C79 C78 P2 122.0(3)
C78 C79 C80 118.9(4)
C81 C80 C79 121.1(4)
C80 C81 C82 120.8(4)
C81 C82 C83 119.1(4)
C78 C83 C82 120.5(4)
O3 C84 C85 108.3(3)
N3 C85 C84 113.4(3)
O8 C87 N3 121.4(3)
O8 C87 C88 119.6(3)
N3 C87 C88 119.0(3)
C87 C88 P3 113.1(2)
C90 C89 C94 119.9(4)
C90 C89 P3 116.7(3)
C94 C89 P3 123.4(3)
C91 C90 C89 119.1(5)
C92 C91 C90 121.7(5)
C91 C92 C93 118.8(5)
C94 C93 C92 120.8(5)
C93 C94 C89 119.6(5)
C100 C95 C96 118.6(3)
C100 C95 P3 122.8(3)
C96 C95 P3 118.7(3)
C97 C96 C95 120.7(3)
C96 C97 C98 119.9(4)
C99 C98 C97 119.4(4)
C98 C99 C100 121.1(4)
C99 C100 C95 120.2(4)
Cl3 C101 Cl2 110.7(3)
Cl3 C101 Cl1 111.0(3)
Cl2 C101 Cl1 109.1(3)
Cl6 C102 Cl5 113.0(4)
Cl6 C102 Cl4 110.8(3)
Cl5 C102 Cl4 110.5(3)
Cl9 C103 Cl7 122.7(5)
Cl9 C103 Cl8 102.9(4)
Cl7 C103 Cl8 105.8(4)

loop_
_geom_bond_atom_site_label_1
_geom_bond_atom_site_label_2
_geom_bond_distance
P1 O5 1.480(3)
P1 C61 1.801(4)
P1 C55 1.811(4)
P1 C54 1.814(4)
P2 O7 1.485(3)
P2 C72 1.804(4)
P2 C78 1.812(4)
P2 C71 1.820(4)
P3 O9 1.484(3)
P3 C89 1.806(4)
P3 C95 1.808(4)
P3 C88 1.817(3)
O1 C3 1.387(4)
O1 C50 1.445(4)
O2 C19 1.394(4)
O2 C67 1.435(4)
O3 C35 1.390(4)
O3 C84 1.442(4)
O4 C53 1.230(4)
O6 C70 1.233(4)
O8 C87 1.231(4)
N1 C53 1.338(5)
N1 C51 1.459(5)
N1 C52 1.460(5)
N2 C70 1.344(4)
N2 C68 1.461(4)
N2 C69 1.466(5)
N3 C87 1.348(4)
N3 C86 1.467(5)
N3 C85 1.468(5)
C1 C2 1.533(5)
C1 C34 1.537(5)
C1 C18 1.548(4)
C2 C17 1.390(5)
C2 C3 1.400(5)
C3 C4 1.414(5)
C4 C10 1.393(5)
C4 C5 1.551(5)
C5 C8 1.477(9)
C5 C7 1.481(8)
C5 C6 1.501(7)
C8 C9' 1.099(14)
C8 C9 1.407(17)
C9 C9' 1.79(2)
C10 C11 1.376(5)
C11 C17 1.393(5)
C11 C12 1.547(5)
C12 C15 1.467(9)
C12 C14 1.496(7)
C12 C13 1.529(9)
C15 C16 1.413(13)
C18 C33 1.375(5)
C18 C19 1.402(5)
C19 C20 1.406(5)
C20 C26 1.398(5)
C20 C21 1.546(5)
C21 C22 1.492(7)
C21 C24 1.502(8)
C21 C23 1.513(7)
C24 C25 1.247(9)
C26 C27 1.386(5)
C27 C33 1.401(5)
C27 C28 1.529(5)
C28 C29 1.492(7)
C28 C31 1.517(7)
C28 C30 1.560(8)
C31 C32 1.526(8)
C34 C49 1.378(5)
C34 C35 1.406(5)
C35 C36 1.404(5)
C36 C42 1.398(5)
C36 C37 1.554(5)
C37 C39 1.505(7)
C37 C38 1.506(7)
C37 C40 1.514(7)
C40 C41 1.451(10)
C42 C43 1.392(5)
C43 C49 1.386(5)
C43 C44 1.525(5)
C44 C46' 1.495(15)
C44 C45' 1.494(14)
C44 C46 1.515(9)
C44 C47' 1.542(15)
C44 C45 1.551(10)
C44 C47 1.555(11)
C47 C48 1.493(12)
C50 C51 1.502(5)
C53 C54 1.530(5)
C55 C56 1.377(6)
C55 C60 1.392(6)
C56 C57 1.382(6)
C57 C58 1.358(7)
C58 C59 1.357(7)
C59 C60 1.393(6)
C61 C66 1.394(5)
C61 C62 1.394(5)
C62 C63 1.403(6)
C63 C64 1.350(7)
C64 C65 1.387(7)
C65 C66 1.384(6)
C67 C68 1.502(5)
C70 C71 1.516(5)
C72 C77 1.374(7)
C72 C73 1.378(6)
C73 C74 1.372(9)
C74 C75 1.385(11)
C75 C76 1.341(10)
C76 C77 1.379(7)
C78 C83 1.379(6)
C78 C79 1.385(5)
C79 C80 1.406(7)
C80 C81 1.339(7)
C81 C82 1.378(6)
C82 C83 1.397(6)
C84 C85 1.490(5)
C87 C88 1.513(5)
C89 C90 1.386(6)
C89 C94 1.390(6)
C90 C91 1.385(7)
C91 C92 1.360(9)
C92 C93 1.392(9)
C93 C94 1.375(7)
C95 C100 1.386(5)
C95 C96 1.392(5)
C96 C97 1.380(5)
C97 C98 1.380(6)
C98 C99 1.371(7)
C99 C100 1.373(6)
C101 Cl3 1.712(6)
C101 Cl2 1.757(5)
C101 Cl1 1.772(6)
Cl4 C102 1.758(6)
Cl5 C102 1.702(7)
Cl6 C102 1.688(6)
Cl7 C103 1.670(8)
Cl8 C103 1.854(10)
Cl9 C103 1.668(8)
